data_7050204
loop_
_publ_author_name
'Golovko, Vladimir B.'
'Hope-Weeks, Louisa J.'
'Mays, Martin J.'
'McPartlin, Mary'
'Sloan, Anna M.'
'Woods, Anthony D.'

_publ_section_title
;
 Synthesis of cobalt-containing cyclophanes, and the formation of an
 unprecedented seven-membered cyclic diyneElectronic supplementary
 information (ESI) available: crystallographic data for complexes 8 and
 11. See http://www.rsc.org/suppdata/nj/b3/b310515f/
;
_journal_issue 4
_journal_name_full 'New Journal of Chemistry'
_journal_page_first 527
_journal_paper_doi 10.1039/b310515f
_journal_volume 28
_journal_year 2004
_chemical_formula_sum 'C75 H70 Cl2 Co4 O8 P4'
_chemical_formula_weight 1529.81
_chemical_name_systematic
;
?
;
_space_group_IT_number 2
_symmetry_cell_setting triclinic
_symmetry_space_group_name_Hall '-P 1'
_symmetry_space_group_name_H-M 'P -1'
_atom_sites_solution_hydrogens geom
_atom_sites_solution_primary direct
_atom_sites_solution_secondary difmap
_audit_creation_method SHELXL-97
_cell_angle_alpha 73.855(2)
_cell_angle_beta 80.770(2)
_cell_angle_gamma 82.120(2)
_cell_formula_units_Z 2
_cell_length_a 11.35510(10)
_cell_length_b 13.8087(2)
_cell_length_c 23.8944(3)
_cell_measurement_reflns_used 36278
_cell_measurement_temperature 180(2)
_cell_measurement_theta_max 27.48
_cell_measurement_theta_min 1.00
_cell_volume 3535.32(8)
_computing_cell_refinement 'HKL Scalepack (Otwinowski & Minor 1997)'
_computing_data_collection 'Collect (Nonius B.V. 1998)'
_computing_data_reduction
;
HKL Denzo and Scalepack (Otwinowski & Minor 1997)
;
_computing_publication_material 'SHELXL-97 (Sheldrick 1997)'
_computing_structure_refinement 'SHELXL-97 (Sheldrick 1997)'
_computing_structure_solution 'SIR-92 (Altomare et al. 1994)'
_diffrn_ambient_temperature 180(2)
_diffrn_detector_area_resol_mean 0
_diffrn_measured_fraction_theta_full 0.994
_diffrn_measured_fraction_theta_max 0.994
_diffrn_measurement_device_type 'Nonius Kappa CCD'
_diffrn_measurement_method 'Thin slice \w and \f scans'
_diffrn_radiation_monochromator graphite
_diffrn_radiation_source 'fine-focus sealed tube'
_diffrn_radiation_type MoK\a
_diffrn_radiation_wavelength 0.71069
_diffrn_reflns_av_R_equivalents 0.0429
_diffrn_reflns_av_sigmaI/netI 0.0546
_diffrn_reflns_limit_h_max 14
_diffrn_reflns_limit_h_min -14
_diffrn_reflns_limit_k_max 17
_diffrn_reflns_limit_k_min -17
_diffrn_reflns_limit_l_max 30
_diffrn_reflns_limit_l_min -30
_diffrn_reflns_number 43652
_diffrn_reflns_theta_full 27.45
_diffrn_reflns_theta_max 27.45
_diffrn_reflns_theta_min 3.52
_exptl_absorpt_coefficient_mu 1.143
_exptl_absorpt_correction_T_max 0.978
_exptl_absorpt_correction_T_min 0.917
_exptl_absorpt_correction_type multi-scan
_exptl_absorpt_process_details
;
multi-scan from symmetry-related measurements
Sortav (Blessing 1995)
;
_exptl_crystal_density_diffrn 1.437
_exptl_crystal_density_method 'not measured'
_exptl_crystal_F_000 1572
_exptl_crystal_size_max 0.35
_exptl_crystal_size_mid 0.35
_exptl_crystal_size_min 0.23
_refine_diff_density_max 1.658
_refine_diff_density_min -2.589
_refine_diff_density_rms 0.102
_refine_ls_extinction_method none
_refine_ls_goodness_of_fit_ref 1.019
_refine_ls_hydrogen_treatment mixed
_refine_ls_matrix_type full
_refine_ls_number_parameters 804
_refine_ls_number_reflns 16067
_refine_ls_number_restraints 17
_refine_ls_restrained_S_all 1.023
_refine_ls_R_factor_all 0.0797
_refine_ls_R_factor_gt 0.0564
_refine_ls_shift/su_max 5.301
_refine_ls_shift/su_mean 0.014
_refine_ls_structure_factor_coef Fsqd
_refine_ls_weighting_details 'calc w=1/[\s^2^(Fo^2^)+(0.0645P)^2^+9.3725P] where P=(Fo^2^+2Fc^2^)/3'
_refine_ls_weighting_scheme calc
_refine_ls_wR_factor_gt 0.1402
_refine_ls_wR_factor_ref 0.1543
_reflns_number_gt 12229
_reflns_number_total 16067
_reflns_threshold_expression >2sigma(I)
_cod_data_source_file b310515f.txt
_cod_data_source_block mm0213_COMPOUND_6
_cod_depositor_comments
;
The following automatic conversions were performed:
'_symmetry_cell_setting' value 'TRICLINIC' changed to 'triclinic'
according to '/home/saulius/struct/CIF-dictionaries/cif_core.dic'
dictionary named 'cif_core.dic' version 2.4.1 from 2010-06-29.

Automatic conversion script
Id: cif_fix_enum 1527 2010-12-29 10:47:43Z saulius 
;
_cod_original_cell_volume 3535.32(7)
_cod_original_sg_symbol_H-M P-1
_cod_database_code 7050204

loop_
_symmetry_equiv_pos_as_xyz
'x, y, z'
'-x, -y, -z'

loop_
_atom_site_label
_atom_site_type_symbol
_atom_site_fract_x
_atom_site_fract_y
_atom_site_fract_z
_atom_site_U_iso_or_equiv
_atom_site_adp_type
_atom_site_occupancy
_atom_site_symmetry_multiplicity
_atom_site_calc_flag
_atom_site_refinement_flags
_atom_site_disorder_assembly
_atom_site_disorder_group
Co1 Co 0.93139(4) -0.11000(4) 0.22407(2) 0.02214(12) Uani 1 1 d . . .
P1 P 1.09928(9) -0.21368(7) 0.22438(4) 0.02334(19) Uani 1 1 d . . .
C1 C 0.9880(3) -0.0099(3) 0.25573(14) 0.0223(7) Uani 1 1 d . . .
C70 C 1.1647(6) 0.0845(5) -0.0002(3) 0.0661(15) Uiso 1 1 d . . .
H70A H 1.1147 0.0340 -0.0041 0.079 Uiso 1 1 calc R . .
H70B H 1.1932 0.0600 0.0388 0.079 Uiso 1 1 calc R . .
Cl1 Cl 1.0786(2) 0.1986(2) -0.00445(12) 0.1196(8) Uiso 1 1 d . . .
Co2 Co 0.91579(4) -0.10116(4) 0.32707(2) 0.02309(12) Uani 1 1 d . . .
P2 P 1.06913(9) -0.21627(7) 0.35127(4) 0.0236(2) Uani 1 1 d . . .
C2 C 0.8663(3) 0.0038(3) 0.25803(14) 0.0210(7) Uani 1 1 d . . .
Cl2 Cl 1.28758(17) 0.09497(15) -0.05471(8) 0.0841(5) Uiso 1 1 d . . .
C67 C 0.7958(9) 0.4803(8) -0.0757(5) 0.131(3) Uiso 1 1 d D . .
H67B H 0.8045 0.4466 -0.1074 0.196 Uiso 1 1 calc R . .
H67A H 0.7688 0.5521 -0.0906 0.196 Uiso 1 1 calc R . .
H67C H 0.7366 0.4485 -0.0436 0.196 Uiso 1 1 calc R . .
Co3 Co 0.68344(4) 0.16417(4) 0.302869(19) 0.02176(12) Uani 1 1 d . A .
P3 P 0.52076(8) 0.27285(7) 0.30639(4) 0.02206(19) Uani 1 1 d . . .
C3 C 0.7688(3) 0.0812(3) 0.25092(14) 0.0211(7) Uani 1 1 d . A .
C68 C 0.9107(15) 0.4708(15) -0.0541(8) 0.259(9) Uiso 1 1 d D . .
H68A H 0.9349 0.3970 -0.0436 0.311 Uiso 1 1 calc R . .
H68B H 0.9660 0.4997 -0.0895 0.311 Uiso 1 1 calc R . .
Co4 Co 0.73150(4) 0.21166(4) 0.194375(19) 0.02081(11) Uani 1 1 d . A .
P4 P 0.56992(8) 0.32051(7) 0.17530(4) 0.02235(19) Uani 1 1 d . . .
C4 C 0.6501(3) 0.0961(3) 0.24657(15) 0.0234(7) Uani 1 1 d . . .
C69 C 0.9445(9) 0.5029(11) -0.0114(6) 0.171(5) Uiso 1 1 d D . .
H69A H 0.8891 0.4732 0.0238 0.205 Uiso 1 1 calc R . .
H69B H 0.9183 0.5764 -0.0218 0.205 Uiso 1 1 calc R . .
C5 C 0.5595(4) 0.0356(3) 0.23923(18) 0.0310(8) Uani 1 1 d . A .
C6 C 0.5831(5) 0.0005(4) 0.1838(2) 0.0481(12) Uani 1 1 d . . .
H6A H 0.5185 -0.0390 0.1827 0.072 Uiso 1 1 calc R A .
H6B H 0.6598 -0.0419 0.1831 0.072 Uiso 1 1 calc R . .
H6C H 0.5865 0.0594 0.1496 0.072 Uiso 1 1 calc R . .
C7 C 0.4669(4) 0.0100(4) 0.2790(2) 0.0482(12) Uani 1 1 d . . .
H7A H 0.4563 0.0306 0.3144 0.058 Uiso 1 1 calc R A .
H7B H 0.4106 -0.0293 0.2723 0.058 Uiso 1 1 calc R . .
C8 C 1.1583(4) 0.0661(4) 0.2724(2) 0.0457(11) Uani 1 1 d . . .
H8A H 1.1465 0.0316 0.3130 0.055 Uiso 1 1 calc R . .
H8B H 1.2212 0.1089 0.2577 0.055 Uiso 1 1 calc R . .
C9 C 1.1024(4) 0.1089(3) 0.17203(19) 0.0411(10) Uani 1 1 d . . .
H9A H 1.1703 0.1499 0.1634 0.062 Uiso 1 1 calc R . .
H9B H 1.0293 0.1531 0.1621 0.062 Uiso 1 1 calc R . .
H9C H 1.1178 0.0592 0.1487 0.062 Uiso 1 1 calc R . .
C10 C 1.0868(3) 0.0547(3) 0.23631(17) 0.0295(8) Uani 1 1 d . . .
C11 C 1.2121(3) -0.1816(3) 0.15943(15) 0.0268(8) Uani 1 1 d . . .
C12 C 1.3010(4) -0.1195(3) 0.15513(18) 0.0381(10) Uani 1 1 d . . .
H12A H 1.3085 -0.0952 0.1878 0.046 Uiso 1 1 calc R . .
C13 C 1.3792(4) -0.0925(4) 0.1036(2) 0.0461(11) Uani 1 1 d . . .
H13A H 1.4391 -0.0492 0.1012 0.055 Uiso 1 1 calc R . .
C14 C 1.3707(5) -0.1281(4) 0.0560(2) 0.0482(12) Uani 1 1 d . . .
H14A H 1.4257 -0.1110 0.0212 0.058 Uiso 1 1 calc R . .
C15 C 1.2822(5) -0.1882(4) 0.05940(19) 0.0524(13) Uani 1 1 d . . .
H15A H 1.2751 -0.2120 0.0265 0.063 Uiso 1 1 calc R . .
C16 C 1.2024(4) -0.2149(4) 0.11056(18) 0.0429(11) Uani 1 1 d . . .
H16A H 1.1407 -0.2560 0.1122 0.052 Uiso 1 1 calc R . .
C17 C 1.0907(4) -0.3484(3) 0.23200(17) 0.0283(8) Uani 1 1 d . . .
C18 C 0.9952(4) -0.3766(3) 0.2114(2) 0.0376(10) Uani 1 1 d . . .
H18A H 0.9380 -0.3262 0.1927 0.045 Uiso 1 1 calc R . .
C19 C 0.9842(4) -0.4785(4) 0.2185(2) 0.0460(11) Uani 1 1 d . . .
H19A H 0.9202 -0.4974 0.2038 0.055 Uiso 1 1 calc R . .
C20 C 1.0649(4) -0.5521(3) 0.2464(2) 0.0426(11) Uani 1 1 d . . .
H20A H 1.0556 -0.6217 0.2521 0.051 Uiso 1 1 calc R . .
C21 C 1.1602(4) -0.5245(3) 0.2663(2) 0.0364(9) Uani 1 1 d . . .
H21A H 1.2163 -0.5752 0.2856 0.044 Uiso 1 1 calc R . .
C22 C 1.1737(4) -0.4232(3) 0.25814(17) 0.0312(8) Uani 1 1 d . . .
H22A H 1.2408 -0.4049 0.2707 0.037 Uiso 1 1 calc R . .
C23 C 1.1791(3) -0.2122(3) 0.28524(15) 0.0251(7) Uani 1 1 d . . .
H23A H 1.2208 -0.1499 0.2751 0.030 Uiso 1 1 calc R . .
H23B H 1.2398 -0.2715 0.2927 0.030 Uiso 1 1 calc R . .
C24 C 1.0458(4) -0.3508(3) 0.38056(16) 0.0288(8) Uani 1 1 d . . .
C25 C 0.9485(4) -0.3868(3) 0.36662(19) 0.0383(10) Uani 1 1 d . . .
H25A H 0.8921 -0.3407 0.3446 0.046 Uiso 1 1 calc R . .
C26 C 0.9332(5) -0.4898(4) 0.3848(2) 0.0484(12) Uani 1 1 d . . .
H26A H 0.8675 -0.5141 0.3745 0.058 Uiso 1 1 calc R . .
C27 C 1.0136(5) -0.5560(4) 0.4175(2) 0.0554(14) Uani 1 1 d . . .
H27A H 1.0031 -0.6263 0.4300 0.066 Uiso 1 1 calc R . .
C28 C 1.1095(5) -0.5214(4) 0.4326(2) 0.0505(12) Uani 1 1 d . . .
H28A H 1.1646 -0.5676 0.4554 0.061 Uiso 1 1 calc R . .
C29 C 1.1250(4) -0.4191(3) 0.41427(18) 0.0368(9) Uani 1 1 d . . .
H29A H 1.1906 -0.3953 0.4250 0.044 Uiso 1 1 calc R . .
C30 C 1.1566(4) -0.1948(3) 0.40389(17) 0.0309(8) Uani 1 1 d . . .
C31 C 1.0979(5) -0.2002(4) 0.46059(19) 0.0435(11) Uani 1 1 d . . .
H31A H 1.0190 -0.2205 0.4708 0.052 Uiso 1 1 calc R . .
C32 C 1.1527(6) -0.1764(4) 0.5020(2) 0.0597(15) Uani 1 1 d . . .
H32A H 1.1122 -0.1811 0.5405 0.072 Uiso 1 1 calc R . .
C33 C 1.2659(7) -0.1459(5) 0.4870(3) 0.0688(18) Uani 1 1 d . . .
H33A H 1.3029 -0.1274 0.5149 0.083 Uiso 1 1 calc R . .
C34 C 1.3272(6) -0.1418(5) 0.4314(3) 0.0676(17) Uani 1 1 d . . .
H34A H 1.4061 -0.1215 0.4215 0.081 Uiso 1 1 calc R . .
C35 C 1.2720(5) -0.1676(4) 0.3901(2) 0.0477(12) Uani 1 1 d . . .
H35A H 1.3144 -0.1664 0.3523 0.057 Uiso 1 1 calc R . .
C36 C 0.3984(4) 0.2310(3) 0.36446(16) 0.0299(8) Uani 1 1 d . . .
C37 C 0.2905(4) 0.2073(3) 0.3548(2) 0.0416(10) Uani 1 1 d . . .
H37A H 0.2742 0.2173 0.3157 0.050 Uiso 1 1 calc R . .
C38 C 0.2052(5) 0.1689(4) 0.4016(3) 0.0624(16) Uani 1 1 d . . .
H38A H 0.1311 0.1528 0.3946 0.075 Uiso 1 1 calc R . .
C39 C 0.2293(6) 0.1543(4) 0.4585(3) 0.071(2) Uani 1 1 d . . .
H39A H 0.1724 0.1262 0.4907 0.085 Uiso 1 1 calc R . .
C40 C 0.3342(6) 0.1798(5) 0.4688(2) 0.0671(18) Uani 1 1 d . . .
H40A H 0.3484 0.1720 0.5080 0.080 Uiso 1 1 calc R . .
C41 C 0.4203(5) 0.2174(4) 0.42214(18) 0.0472(12) Uani 1 1 d . . .
H41A H 0.4939 0.2337 0.4295 0.057 Uiso 1 1 calc R . .
C42 C 0.5328(3) 0.4007(3) 0.31255(15) 0.0250(7) Uani 1 1 d . . .
C43 C 0.4365(4) 0.4570(3) 0.33579(17) 0.0298(8) Uani 1 1 d . . .
H43A H 0.3628 0.4282 0.3508 0.036 Uiso 1 1 calc R . .
C44 C 0.4471(4) 0.5555(3) 0.33723(18) 0.0374(10) Uani 1 1 d . . .
H44A H 0.3802 0.5941 0.3526 0.045 Uiso 1 1 calc R . .
C45 C 0.5549(4) 0.5976(3) 0.3164(2) 0.0409(10) Uani 1 1 d . . .
H45A H 0.5623 0.6645 0.3177 0.049 Uiso 1 1 calc R . .
C46 C 0.6509(4) 0.5418(3) 0.29370(19) 0.0383(10) Uani 1 1 d . . .
H46A H 0.7246 0.5706 0.2791 0.046 Uiso 1 1 calc R . .
C47 C 0.6410(4) 0.4437(3) 0.29202(17) 0.0313(8) Uani 1 1 d . . .
H47A H 0.7083 0.4055 0.2768 0.038 Uiso 1 1 calc R . .
C48 C 0.4527(3) 0.2943(3) 0.23873(14) 0.0236(7) Uani 1 1 d . A .
H48A H 0.3902 0.3523 0.2356 0.028 Uiso 1 1 calc R . .
H48B H 0.4145 0.2335 0.2395 0.028 Uiso 1 1 calc R . .
C49 C 0.5795(3) 0.4568(3) 0.15951(15) 0.0259(8) Uani 1 1 d . A .
C50 C 0.4790(4) 0.5233(3) 0.16836(18) 0.0350(9) Uani 1 1 d . . .
H50A H 0.4025 0.4985 0.1804 0.042 Uiso 1 1 calc R A .
C51 C 0.4892(4) 0.6256(3) 0.15984(19) 0.0411(10) Uani 1 1 d . A .
H51A H 0.4201 0.6701 0.1666 0.049 Uiso 1 1 calc R . .
C52 C 0.6006(5) 0.6629(3) 0.14137(19) 0.0427(11) Uani 1 1 d . . .
H52A H 0.6082 0.7325 0.1365 0.051 Uiso 1 1 calc R A .
C53 C 0.6995(4) 0.5986(3) 0.1301(2) 0.0413(10) Uani 1 1 d . A .
H53A H 0.7751 0.6245 0.1159 0.050 Uiso 1 1 calc R . .
C54 C 0.6897(4) 0.4959(3) 0.13948(17) 0.0333(9) Uani 1 1 d . . .
H54A H 0.7590 0.4520 0.1321 0.040 Uiso 1 1 calc R A .
C55 C 0.4882(12) 0.3072(10) 0.1149(6) 0.024(4) Uiso 0.50 1 d P A 1
C55' C 0.5021(12) 0.3182(11) 0.1138(6) 0.025(4) Uiso 0.50 1 d P A 2
C56 C 0.4211(8) 0.2334(7) 0.1211(4) 0.0247(18) Uiso 0.50 1 d P A 1
H56A H 0.4033 0.1886 0.1588 0.030 Uiso 0.50 1 calc PR A 1
C56' C 0.3955(12) 0.2641(10) 0.1222(5) 0.052(3) Uiso 0.50 1 d P A 2
H56B H 0.3579 0.2354 0.1606 0.062 Uiso 0.50 1 calc PR A 2
C57 C 0.3760(9) 0.2200(8) 0.0736(4) 0.0307(19) Uiso 0.50 1 d P A 1
H57A H 0.3227 0.1697 0.0795 0.037 Uiso 0.50 1 calc PR A 1
C57' C 0.3494(12) 0.2549(11) 0.0731(6) 0.059(3) Uiso 0.50 1 d P A 2
H57B H 0.2864 0.2133 0.0785 0.071 Uiso 0.50 1 calc PR A 2
C58 C 0.4078(10) 0.2788(9) 0.0183(5) 0.032(3) Uiso 0.50 1 d P A 1
H58A H 0.3813 0.2662 -0.0146 0.038 Uiso 0.50 1 calc PR A 1
C58' C 0.3946(13) 0.3058(11) 0.0171(6) 0.049(4) Uiso 0.50 1 d P A 2
H58B H 0.3559 0.3073 -0.0156 0.059 Uiso 0.50 1 calc PR A 2
C59 C 0.4729(12) 0.3507(10) 0.0109(6) 0.040(4) Uiso 0.50 1 d P A 1
H59A H 0.4892 0.3931 -0.0277 0.048 Uiso 0.50 1 calc PR A 1
C59' C 0.5020(11) 0.3570(8) 0.0088(5) 0.030(3) Uiso 0.50 1 d P A 2
H59B H 0.5388 0.3886 -0.0293 0.036 Uiso 0.50 1 calc PR A 2
C60 C 0.5244(12) 0.3719(10) 0.0584(5) 0.033(3) Uiso 0.50 1 d P A 1
H60A H 0.5764 0.4233 0.0522 0.040 Uiso 0.50 1 calc PR A 1
C60' C 0.5466(12) 0.3576(9) 0.0571(5) 0.031(3) Uiso 0.50 1 d P A 2
H60B H 0.6182 0.3896 0.0510 0.037 Uiso 0.50 1 calc PR A 2
C66 C 0.276(10) 0.705(12) 0.564(12) 2.0(5) Uiso 0.50 1 d PD B -1
H66C H 0.1965 0.7304 0.5797 3.000 Uiso 0.50 1 calc PR B -1
H66B H 0.3084 0.7570 0.5300 3.000 Uiso 0.50 1 calc PR B -1
H66A H 0.3296 0.6883 0.5943 3.000 Uiso 0.50 1 calc PR B -1
C65 C 0.266(4) 0.611(4) 0.545(5) 0.95(13) Uiso 0.50 1 d PD B -1
H65B H 0.2289 0.5606 0.5789 1.145 Uiso 0.50 1 calc PR B -1
H65A H 0.2120 0.6289 0.5142 1.145 Uiso 0.50 1 calc PR B -1
C64 C 0.3813(10) 0.5625(7) 0.5216(5) 0.054(3) Uiso 0.50 1 d PD B -1
H64A H 0.4411 0.5624 0.5476 0.065 Uiso 0.50 1 calc PR B -1
H64B H 0.4076 0.6072 0.4826 0.065 Uiso 0.50 1 calc PR B -1
C63 C 0.3888(11) 0.4575(8) 0.5146(6) 0.068(3) Uiso 0.50 1 d PD B -1
H63A H 0.3316 0.4199 0.5462 0.082 Uiso 0.50 1 calc PR B -1
H63B H 0.3592 0.4628 0.4769 0.082 Uiso 0.50 1 calc PR B -1
C62 C 0.5017(10) 0.3956(9) 0.5151(6) 0.068(3) Uiso 0.50 1 d PD B -1
H62A H 0.5286 0.3851 0.5539 0.082 Uiso 0.50 1 calc PR B -1
H62C H 0.5610 0.4345 0.4853 0.082 Uiso 0.50 1 calc PR B -1
C61 C 0.506(11) 0.293(14) 0.50(2) 2.0(5) Uiso 0.50 1 d PD B -1
H61C H 0.5876 0.2600 0.5044 3.000 Uiso 0.50 1 calc PR B -1
H62B H 0.4810 0.3018 0.4649 3.000 Uiso 0.50 1 calc PR B -1
H61A H 0.4512 0.2518 0.5339 3.000 Uiso 0.50 1 calc PR B -1
O101 O 0.7252(3) -0.2261(3) 0.24201(17) 0.0564(9) Uani 1 1 d . . .
C101 C 0.8076(4) -0.1827(3) 0.23481(19) 0.0349(9) Uani 1 1 d . . .
O102 O 0.9600(3) -0.0230(3) 0.09723(12) 0.0488(8) Uani 1 1 d . . .
C102 C 0.9463(4) -0.0556(3) 0.14708(17) 0.0300(8) Uani 1 1 d . . .
O201 O 0.9289(3) 0.0160(3) 0.40991(14) 0.0490(8) Uani 1 1 d . . .
C201 C 0.9225(4) -0.0303(3) 0.37805(16) 0.0325(9) Uani 1 1 d . . .
O202 O 0.6944(3) -0.1979(3) 0.37739(16) 0.0586(10) Uani 1 1 d . . .
C202 C 0.7820(4) -0.1631(3) 0.35852(18) 0.0359(9) Uani 1 1 d . . .
O301 O 0.6139(3) 0.0140(2) 0.41200(13) 0.0519(9) Uani 1 1 d . A .
C301 C 0.6411(4) 0.0726(3) 0.36957(17) 0.0328(9) Uani 1 1 d . . .
O302 O 0.8767(3) 0.2474(3) 0.33776(16) 0.0545(9) Uani 1 1 d . A .
C302 C 0.8010(4) 0.2166(3) 0.32434(17) 0.0319(9) Uani 1 1 d . . .
O401 O 0.9391(3) 0.3188(3) 0.18873(17) 0.0537(9) Uani 1 1 d . A .
C401 C 0.8561(4) 0.2799(3) 0.19050(17) 0.0309(8) Uani 1 1 d . . .
O402 O 0.7815(3) 0.1690(3) 0.07948(13) 0.0556(9) Uani 1 1 d . A .
C402 C 0.7622(4) 0.1840(3) 0.12467(17) 0.0306(8) Uani 1 1 d . . .

loop_
_atom_site_aniso_label
_atom_site_aniso_U_11
_atom_site_aniso_U_22
_atom_site_aniso_U_33
_atom_site_aniso_U_23
_atom_site_aniso_U_13
_atom_site_aniso_U_12
Co1 0.0234(3) 0.0213(2) 0.0225(2) -0.00755(18) -0.00271(18) -0.00138(19)
P1 0.0243(5) 0.0246(5) 0.0227(4) -0.0101(4) -0.0037(3) 0.0012(4)
C1 0.0234(18) 0.0253(18) 0.0191(16) -0.0067(13) -0.0036(13) -0.0027(14)
Co2 0.0257(3) 0.0223(2) 0.0193(2) -0.00480(18) -0.00098(18) 0.0005(2)
P2 0.0269(5) 0.0230(5) 0.0201(4) -0.0054(3) -0.0038(3) 0.0006(4)
C2 0.0289(19) 0.0182(16) 0.0160(15) -0.0051(12) -0.0014(13) -0.0029(14)
Co3 0.0253(3) 0.0218(2) 0.0174(2) -0.00503(18) -0.00355(18) 0.00125(19)
P3 0.0240(5) 0.0228(4) 0.0175(4) -0.0042(3) -0.0015(3) 0.0002(4)
C3 0.0253(18) 0.0198(17) 0.0179(15) -0.0049(13) -0.0006(13) -0.0036(14)
Co4 0.0231(3) 0.0206(2) 0.0178(2) -0.00408(17) -0.00163(18) -0.00185(19)
P4 0.0241(5) 0.0234(5) 0.0173(4) -0.0027(3) -0.0025(3) -0.0003(4)
C4 0.0263(19) 0.0239(18) 0.0199(16) -0.0061(13) -0.0010(13) -0.0034(15)
C5 0.031(2) 0.0256(19) 0.037(2) -0.0076(16) -0.0065(16) -0.0042(16)
C6 0.053(3) 0.049(3) 0.052(3) -0.022(2) -0.012(2) -0.016(2)
C7 0.036(3) 0.054(3) 0.058(3) -0.017(2) 0.004(2) -0.022(2)
C8 0.043(3) 0.050(3) 0.051(3) -0.014(2) -0.012(2) -0.019(2)
C9 0.042(3) 0.038(2) 0.041(2) -0.0078(19) 0.0079(19) -0.017(2)
C10 0.026(2) 0.028(2) 0.035(2) -0.0104(16) -0.0008(16) -0.0022(16)
C11 0.0257(19) 0.032(2) 0.0219(17) -0.0094(15) -0.0033(14) 0.0045(16)
C12 0.039(2) 0.043(2) 0.031(2) -0.0115(18) 0.0014(17) -0.006(2)
C13 0.040(3) 0.057(3) 0.038(2) -0.011(2) 0.0061(19) -0.010(2)
C14 0.045(3) 0.060(3) 0.031(2) -0.009(2) 0.0065(19) 0.003(2)
C15 0.063(3) 0.071(3) 0.026(2) -0.023(2) -0.003(2) 0.003(3)
C16 0.048(3) 0.055(3) 0.030(2) -0.018(2) -0.0032(19) -0.008(2)
C17 0.032(2) 0.0244(19) 0.0308(19) -0.0122(15) -0.0026(15) -0.0005(16)
C18 0.037(2) 0.032(2) 0.052(3) -0.0208(19) -0.015(2) 0.0032(18)
C19 0.042(3) 0.040(3) 0.068(3) -0.029(2) -0.018(2) -0.002(2)
C20 0.046(3) 0.028(2) 0.060(3) -0.019(2) -0.011(2) -0.0033(19)
C21 0.036(2) 0.026(2) 0.048(2) -0.0135(18) -0.0115(19) 0.0058(17)
C22 0.027(2) 0.033(2) 0.037(2) -0.0157(17) -0.0056(16) 0.0016(16)
C23 0.0259(19) 0.0258(18) 0.0251(17) -0.0098(14) -0.0041(14) 0.0000(15)
C24 0.034(2) 0.0238(19) 0.0257(18) -0.0047(14) -0.0004(15) -0.0007(16)
C25 0.036(2) 0.032(2) 0.043(2) -0.0071(18) -0.0040(19) -0.0015(19)
C26 0.054(3) 0.035(2) 0.056(3) -0.010(2) -0.003(2) -0.012(2)
C27 0.072(4) 0.027(2) 0.061(3) -0.001(2) -0.002(3) -0.010(2)
C28 0.060(3) 0.032(2) 0.048(3) 0.004(2) -0.009(2) 0.006(2)
C29 0.040(2) 0.031(2) 0.035(2) -0.0026(17) -0.0061(18) 0.0001(18)
C30 0.040(2) 0.027(2) 0.0273(19) -0.0085(15) -0.0116(16) 0.0041(17)
C31 0.047(3) 0.052(3) 0.033(2) -0.017(2) -0.0101(19) 0.010(2)
C32 0.081(4) 0.068(4) 0.037(3) -0.024(2) -0.026(3) 0.012(3)
C33 0.103(5) 0.068(4) 0.052(3) -0.026(3) -0.044(3) -0.003(4)
C34 0.076(4) 0.075(4) 0.062(4) -0.009(3) -0.033(3) -0.032(3)
C35 0.055(3) 0.058(3) 0.033(2) -0.006(2) -0.015(2) -0.020(2)
C36 0.032(2) 0.0263(19) 0.0250(18) -0.0028(14) 0.0055(15) 0.0021(16)
C37 0.042(3) 0.040(2) 0.041(2) -0.0147(19) 0.0122(19) -0.010(2)
C38 0.052(3) 0.055(3) 0.073(4) -0.017(3) 0.030(3) -0.023(3)
C39 0.075(4) 0.053(3) 0.053(3) 0.010(3) 0.039(3) -0.002(3)
C40 0.078(4) 0.070(4) 0.027(2) 0.007(2) 0.017(2) 0.016(3)
C41 0.047(3) 0.057(3) 0.025(2) -0.0026(19) -0.0004(18) 0.014(2)
C42 0.030(2) 0.0233(18) 0.0219(17) -0.0075(14) -0.0049(14) 0.0015(15)
C43 0.028(2) 0.030(2) 0.032(2) -0.0094(16) -0.0037(15) 0.0000(16)
C44 0.039(2) 0.033(2) 0.037(2) -0.0139(18) -0.0019(18) 0.0089(19)
C45 0.051(3) 0.027(2) 0.045(2) -0.0135(18) -0.005(2) -0.001(2)
C46 0.040(2) 0.032(2) 0.043(2) -0.0102(18) -0.0026(19) -0.0076(19)
C47 0.030(2) 0.029(2) 0.033(2) -0.0086(16) -0.0016(16) 0.0025(16)
C48 0.0234(18) 0.0252(18) 0.0193(16) -0.0028(13) -0.0007(13) -0.0018(15)
C49 0.029(2) 0.0252(18) 0.0186(16) -0.0001(13) -0.0026(14) 0.0006(15)
C50 0.032(2) 0.031(2) 0.034(2) -0.0007(16) -0.0007(17) 0.0031(17)
C51 0.050(3) 0.026(2) 0.039(2) -0.0029(17) -0.002(2) 0.0083(19)
C52 0.063(3) 0.024(2) 0.037(2) 0.0003(17) -0.009(2) -0.004(2)
C53 0.044(3) 0.032(2) 0.042(2) 0.0016(18) -0.006(2) -0.009(2)
C54 0.031(2) 0.027(2) 0.034(2) 0.0017(16) 0.0006(16) 0.0004(17)
O101 0.046(2) 0.046(2) 0.083(3) -0.0208(18) -0.0033(18) -0.0235(17)
C101 0.039(2) 0.028(2) 0.040(2) -0.0124(17) -0.0031(18) -0.0055(18)
O102 0.060(2) 0.060(2) 0.0230(15) -0.0060(14) -0.0059(14) -0.0039(17)
C102 0.029(2) 0.033(2) 0.029(2) -0.0116(16) -0.0051(15) 0.0007(17)
O201 0.068(2) 0.0481(19) 0.0366(17) -0.0245(15) -0.0130(15) 0.0088(17)
C201 0.038(2) 0.031(2) 0.0247(18) -0.0064(16) -0.0056(16) 0.0078(17)
O202 0.046(2) 0.064(2) 0.061(2) -0.0157(18) 0.0195(17) -0.0226(18)
C202 0.038(2) 0.033(2) 0.033(2) -0.0064(17) 0.0021(18) -0.0029(19)
O301 0.067(2) 0.0436(19) 0.0276(16) 0.0087(14) 0.0052(15) 0.0037(17)
C301 0.036(2) 0.031(2) 0.030(2) -0.0113(17) -0.0038(16) 0.0094(17)
O302 0.060(2) 0.057(2) 0.057(2) -0.0139(17) -0.0294(18) -0.0168(18)
C302 0.040(2) 0.028(2) 0.0291(19) -0.0077(16) -0.0115(17) 0.0001(18)
O401 0.045(2) 0.045(2) 0.076(2) -0.0165(17) -0.0104(17) -0.0180(16)
C401 0.032(2) 0.0249(19) 0.034(2) -0.0054(16) -0.0042(16) -0.0036(17)
O402 0.070(2) 0.069(2) 0.0271(16) -0.0220(16) -0.0041(15) 0.0121(19)
C402 0.032(2) 0.029(2) 0.0265(19) -0.0033(15) -0.0011(15) 0.0010(16)

loop_
_atom_type_symbol
_atom_type_description
_atom_type_scat_dispersion_real
_atom_type_scat_dispersion_imag
_atom_type_scat_source
C C 0.0033 0.0016 'International Tables Vol C Tables 4.2.6.8 and 6.1.1.4'
H H 0.0000 0.0000 'International Tables Vol C Tables 4.2.6.8 and 6.1.1.4'
O O 0.0106 0.0060 'International Tables Vol C Tables 4.2.6.8 and 6.1.1.4'
Co Co 0.3494 0.9721 'International Tables Vol C Tables 4.2.6.8 and 6.1.1.4'
P P 0.1023 0.0942 'International Tables Vol C Tables 4.2.6.8 and 6.1.1.4'
Cl Cl 0.1484 0.1585 'International Tables Vol C Tables 4.2.6.8 and 6.1.1.4'

loop_
_geom_angle_atom_site_label_1
_geom_angle_atom_site_label_2
_geom_angle_atom_site_label_3
_geom_angle
_geom_angle_site_symmetry_1
_geom_angle_site_symmetry_3
_geom_angle_publ_flag
C102 Co1 C101 101.73(19) . . ?
C102 Co1 C2 104.45(16) . . ?
C101 Co1 C2 104.21(17) . . ?
C102 Co1 C1 104.34(16) . . ?
C101 Co1 C1 140.52(17) . . ?
C2 Co1 C1 40.49(15) . . ?
C102 Co1 P1 96.30(13) . . ?
C101 Co1 P1 108.46(14) . . ?
C2 Co1 P1 136.46(11) . . ?
C1 Co1 P1 97.61(11) . . ?
C102 Co1 Co2 153.03(13) . . ?
C101 Co1 Co2 96.27(14) . . ?
C2 Co1 Co2 51.11(10) . . ?
C1 Co1 Co2 50.53(10) . . ?
P1 Co1 Co2 96.84(3) . . ?
C17 P1 C11 101.57(18) . . ?
C17 P1 C23 104.44(17) . . ?
C11 P1 C23 103.40(17) . . ?
C17 P1 Co1 119.29(13) . . ?
C11 P1 Co1 116.26(12) . . ?
C23 P1 Co1 110.11(12) . . ?
C2 C1 C10 136.3(3) . . ?
C2 C1 Co2 70.4(2) . . ?
C10 C1 Co2 139.6(3) . . ?
C2 C1 Co1 69.7(2) . . ?
C10 C1 Co1 133.6(3) . . ?
Co2 C1 Co1 78.28(13) . . ?
Cl1 C70 Cl2 111.8(4) . . ?
Cl1 C70 H70A 109.3 . . ?
Cl2 C70 H70A 109.3 . . ?
Cl1 C70 H70B 109.3 . . ?
Cl2 C70 H70B 109.3 . . ?
H70A C70 H70B 107.9 . . ?
C201 Co2 C202 101.2(2) . . ?
C201 Co2 C1 99.21(17) . . ?
C202 Co2 C1 142.38(17) . . ?
C201 Co2 C2 102.90(16) . . ?
C202 Co2 C2 103.60(17) . . ?
C1 Co2 C2 40.66(15) . . ?
C201 Co2 P2 97.76(13) . . ?
C202 Co2 P2 106.33(14) . . ?
C1 Co2 P2 101.74(11) . . ?
C2 Co2 P2 139.22(11) . . ?
C201 Co2 Co1 149.44(13) . . ?
C202 Co2 Co1 100.73(14) . . ?
C1 Co2 Co1 51.18(10) . . ?
C2 Co2 Co1 51.04(10) . . ?
P2 Co2 Co1 96.16(3) . . ?
C30 P2 C24 102.58(18) . . ?
C30 P2 C23 103.36(18) . . ?
C24 P2 C23 104.16(17) . . ?
C30 P2 Co2 115.89(13) . . ?
C24 P2 Co2 120.56(14) . . ?
C23 P2 Co2 108.46(12) . . ?
C1 C2 C3 141.8(3) . . ?
C1 C2 Co1 69.8(2) . . ?
C3 C2 Co1 137.1(3) . . ?
C1 C2 Co2 68.9(2) . . ?
C3 C2 Co2 132.5(2) . . ?
Co1 C2 Co2 77.85(13) . . ?
C68 C67 H67B 109.5 . . ?
C68 C67 H67A 109.5 . . ?
H67B C67 H67A 109.5 . . ?
C68 C67 H67C 109.5 . . ?
H67B C67 H67C 109.5 . . ?
H67A C67 H67C 109.5 . . ?
C301 Co3 C302 100.34(19) . . ?
C301 Co3 C4 99.64(17) . . ?
C302 Co3 C4 142.97(17) . . ?
C301 Co3 C3 103.42(16) . . ?
C302 Co3 C3 104.38(17) . . ?
C4 Co3 C3 40.33(15) . . ?
C301 Co3 P3 97.23(13) . . ?
C302 Co3 P3 106.64(13) . . ?
C4 Co3 P3 101.36(11) . . ?
C3 Co3 P3 138.63(11) . . ?
C301 Co3 Co4 149.89(13) . . ?
C302 Co3 Co4 101.48(13) . . ?
C4 Co3 Co4 51.15(10) . . ?
C3 Co3 Co4 50.91(10) . . ?
P3 Co3 Co4 96.11(3) . . ?
C36 P3 C48 103.31(18) . . ?
C36 P3 C42 101.98(18) . . ?
C48 P3 C42 104.40(16) . . ?
C36 P3 Co3 116.49(13) . . ?
C48 P3 Co3 108.63(12) . . ?
C42 P3 Co3 120.19(13) . . ?
C4 C3 C2 141.9(3) . . ?
C4 C3 Co4 70.1(2) . . ?
C2 C3 Co4 137.1(3) . . ?
C4 C3 Co3 68.9(2) . . ?
C2 C3 Co3 132.3(2) . . ?
Co4 C3 Co3 77.99(13) . . ?
C69 C68 C67 132.2(15) . . ?
C69 C68 H68A 104.2 . . ?
C67 C68 H68A 104.2 . . ?
C69 C68 H68B 104.2 . . ?
C67 C68 H68B 104.2 . . ?
H68A C68 H68B 105.5 . . ?
C402 Co4 C401 100.01(19) . . ?
C402 Co4 C3 104.38(16) . . ?
C401 Co4 C3 103.47(16) . . ?
C402 Co4 C4 104.76(16) . . ?
C401 Co4 C4 140.05(16) . . ?
C3 Co4 C4 40.16(15) . . ?
C402 Co4 P4 96.78(13) . . ?
C401 Co4 P4 109.40(13) . . ?
C3 Co4 P4 136.81(11) . . ?
C4 Co4 P4 98.32(11) . . ?
C402 Co4 Co3 153.18(13) . . ?
C401 Co4 Co3 96.96(13) . . ?
C3 Co4 Co3 51.11(10) . . ?
C4 Co4 Co3 50.39(10) . . ?
P4 Co4 Co3 96.97(3) . . ?
C55' P4 C49 99.5(5) . . ?
C55' P4 C48 105.7(5) . . ?
C49 P4 C48 103.93(17) . . ?
C55' P4 C55 6.0(7) . . ?
C49 P4 C55 104.2(4) . . ?
C48 P4 C55 100.8(4) . . ?
C55' P4 Co4 116.5(5) . . ?
C49 P4 Co4 120.33(13) . . ?
C48 P4 Co4 109.30(12) . . ?
C55 P4 Co4 116.0(4) . . ?
C3 C4 C5 135.9(4) . . ?
C3 C4 Co3 70.8(2) . . ?
C5 C4 Co3 139.4(3) . . ?
C3 C4 Co4 69.8(2) . . ?
C5 C4 Co4 133.8(3) . . ?
Co3 C4 Co4 78.46(13) . . ?
C68 C69 C69 134.9(17) . 2_765 ?
C68 C69 H69A 103.5 . . ?
C69 C69 H69A 103.5 2_765 . ?
C68 C69 H69B 103.5 . . ?
C69 C69 H69B 103.5 2_765 . ?
H69A C69 H69B 105.3 . . ?
C7 C5 C4 122.9(4) . . ?
C7 C5 C6 121.8(4) . . ?
C4 C5 C6 115.2(4) . . ?
C5 C6 H6A 109.5 . . ?
C5 C6 H6B 109.5 . . ?
H6A C6 H6B 109.5 . . ?
C5 C6 H6C 109.5 . . ?
H6A C6 H6C 109.5 . . ?
H6B C6 H6C 109.5 . . ?
C5 C7 H7A 120.0 . . ?
C5 C7 H7B 120.0 . . ?
H7A C7 H7B 120.0 . . ?
C10 C8 H8A 120.0 . . ?
C10 C8 H8B 120.0 . . ?
H8A C8 H8B 120.0 . . ?
C10 C9 H9A 109.5 . . ?
C10 C9 H9B 109.5 . . ?
H9A C9 H9B 109.5 . . ?
C10 C9 H9C 109.5 . . ?
H9A C9 H9C 109.5 . . ?
H9B C9 H9C 109.5 . . ?
C8 C10 C1 123.1(4) . . ?
C8 C10 C9 121.3(4) . . ?
C1 C10 C9 115.5(3) . . ?
C12 C11 C16 118.3(4) . . ?
C12 C11 P1 123.0(3) . . ?
C16 C11 P1 118.5(3) . . ?
C11 C12 C13 120.7(4) . . ?
C11 C12 H12A 119.7 . . ?
C13 C12 H12A 119.7 . . ?
C14 C13 C12 120.5(5) . . ?
C14 C13 H13A 119.7 . . ?
C12 C13 H13A 119.7 . . ?
C15 C14 C13 119.4(4) . . ?
C15 C14 H14A 120.3 . . ?
C13 C14 H14A 120.3 . . ?
C14 C15 C16 120.6(4) . . ?
C14 C15 H15A 119.7 . . ?
C16 C15 H15A 119.7 . . ?
C15 C16 C11 120.5(4) . . ?
C15 C16 H16A 119.8 . . ?
C11 C16 H16A 119.8 . . ?
C22 C17 C18 118.8(4) . . ?
C22 C17 P1 122.5(3) . . ?
C18 C17 P1 118.7(3) . . ?
C19 C18 C17 119.9(4) . . ?
C19 C18 H18A 120.1 . . ?
C17 C18 H18A 120.1 . . ?
C20 C19 C18 120.6(4) . . ?
C20 C19 H19A 119.7 . . ?
C18 C19 H19A 119.7 . . ?
C19 C20 C21 119.7(4) . . ?
C19 C20 H20A 120.2 . . ?
C21 C20 H20A 120.2 . . ?
C22 C21 C20 120.2(4) . . ?
C22 C21 H21A 119.9 . . ?
C20 C21 H21A 119.9 . . ?
C17 C22 C21 120.8(4) . . ?
C17 C22 H22A 119.6 . . ?
C21 C22 H22A 119.6 . . ?
P1 C23 P2 108.49(19) . . ?
P1 C23 H23A 110.0 . . ?
P2 C23 H23A 110.0 . . ?
P1 C23 H23B 110.0 . . ?
P2 C23 H23B 110.0 . . ?
H23A C23 H23B 108.4 . . ?
C29 C24 C25 118.7(4) . . ?
C29 C24 P2 122.0(3) . . ?
C25 C24 P2 119.2(3) . . ?
C24 C25 C26 120.5(4) . . ?
C24 C25 H25A 119.8 . . ?
C26 C25 H25A 119.8 . . ?
C27 C26 C25 119.7(5) . . ?
C27 C26 H26A 120.1 . . ?
C25 C26 H26A 120.1 . . ?
C26 C27 C28 120.5(4) . . ?
C26 C27 H27A 119.7 . . ?
C28 C27 H27A 119.7 . . ?
C27 C28 C29 119.8(4) . . ?
C27 C28 H28A 120.1 . . ?
C29 C28 H28A 120.1 . . ?
C28 C29 C24 120.8(4) . . ?
C28 C29 H29A 119.6 . . ?
C24 C29 H29A 119.6 . . ?
C35 C30 C31 118.8(4) . . ?
C35 C30 P2 124.3(3) . . ?
C31 C30 P2 116.7(3) . . ?
C32 C31 C30 121.1(5) . . ?
C32 C31 H31A 119.4 . . ?
C30 C31 H31A 119.4 . . ?
C33 C32 C31 119.4(5) . . ?
C33 C32 H32A 120.3 . . ?
C31 C32 H32A 120.3 . . ?
C32 C33 C34 120.7(5) . . ?
C32 C33 H33A 119.6 . . ?
C34 C33 H33A 119.6 . . ?
C33 C34 C35 119.6(6) . . ?
C33 C34 H34A 120.2 . . ?
C35 C34 H34A 120.2 . . ?
C30 C35 C34 120.3(5) . . ?
C30 C35 H35A 119.8 . . ?
C34 C35 H35A 119.8 . . ?
C37 C36 C41 119.0(4) . . ?
C37 C36 P3 124.2(3) . . ?
C41 C36 P3 116.7(3) . . ?
C36 C37 C38 120.8(5) . . ?
C36 C37 H37A 119.6 . . ?
C38 C37 H37A 119.6 . . ?
C39 C38 C37 119.4(6) . . ?
C39 C38 H38A 120.3 . . ?
C37 C38 H38A 120.3 . . ?
C40 C39 C38 120.5(5) . . ?
C40 C39 H39A 119.7 . . ?
C38 C39 H39A 119.7 . . ?
C39 C40 C41 120.3(5) . . ?
C39 C40 H40A 119.8 . . ?
C41 C40 H40A 119.9 . . ?
C40 C41 C36 120.0(5) . . ?
C40 C41 H41A 120.0 . . ?
C36 C41 H41A 120.0 . . ?
C43 C42 C47 118.8(3) . . ?
C43 C42 P3 121.9(3) . . ?
C47 C42 P3 119.3(3) . . ?
C42 C43 C44 120.4(4) . . ?
C42 C43 H43A 119.8 . . ?
C44 C43 H43A 119.8 . . ?
C45 C44 C43 120.2(4) . . ?
C45 C44 H44A 119.9 . . ?
C43 C44 H44A 119.9 . . ?
C46 C45 C44 119.6(4) . . ?
C46 C45 H45A 120.2 . . ?
C44 C45 H45A 120.2 . . ?
C45 C46 C47 120.5(4) . . ?
C45 C46 H46A 119.7 . . ?
C47 C46 H46A 119.7 . . ?
C46 C47 C42 120.5(4) . . ?
C46 C47 H47A 119.8 . . ?
C42 C47 H47A 119.8 . . ?
P3 C48 P4 109.00(19) . . ?
P3 C48 H48A 109.9 . . ?
P4 C48 H48A 109.9 . . ?
P3 C48 H48B 109.9 . . ?
P4 C48 H48B 109.9 . . ?
H48A C48 H48B 108.3 . . ?
C50 C49 C54 118.4(4) . . ?
C50 C49 P4 121.6(3) . . ?
C54 C49 P4 120.0(3) . . ?
C51 C50 C49 120.8(4) . . ?
C51 C50 H50A 119.6 . . ?
C49 C50 H50A 119.6 . . ?
C50 C51 C52 120.0(4) . . ?
C50 C51 H51A 120.0 . . ?
C52 C51 H51A 120.0 . . ?
C53 C52 C51 119.6(4) . . ?
C53 C52 H52A 120.2 . . ?
C51 C52 H52A 120.2 . . ?
C52 C53 C54 120.4(4) . . ?
C52 C53 H53A 119.8 . . ?
C54 C53 H53A 119.8 . . ?
C53 C54 C49 120.7(4) . . ?
C53 C54 H54A 119.6 . . ?
C49 C54 H54A 119.6 . . ?
C56 C55 C60 121.4(11) . . ?
C56 C55 P4 123.7(9) . . ?
C60 C55 P4 113.8(10) . . ?
C60' C55' C56' 115.1(12) . . ?
C60' C55' P4 124.5(11) . . ?
C56' C55' P4 120.2(9) . . ?
C55 C56 C57 121.1(9) . . ?
C55 C56 H56A 119.4 . . ?
C57 C56 H56A 119.4 . . ?
C57' C56' C55' 119.6(12) . . ?
C57' C56' H56B 120.2 . . ?
C55' C56' H56B 120.2 . . ?
C58 C57 C56 120.3(9) . . ?
C58 C57 H57A 119.8 . . ?
C56 C57 H57A 119.8 . . ?
C58' C57' C56' 120.7(13) . . ?
C58' C57' H57B 119.6 . . ?
C56' C57' H57B 119.7 . . ?
C59 C58 C57 119.8(11) . . ?
C59 C58 H58A 120.1 . . ?
C57 C58 H58A 120.1 . . ?
C57' C58' C59' 119.2(12) . . ?
C57' C58' H58B 120.4 . . ?
C59' C58' H58B 120.4 . . ?
C58 C59 C60 124.0(12) . . ?
C58 C59 H59A 118.0 . . ?
C60 C59 H59A 118.0 . . ?
C60' C59' C58' 117.0(11) . . ?
C60' C59' H59B 121.5 . . ?
C58' C59' H59B 121.5 . . ?
C55 C60 C59 113.0(12) . . ?
C55 C60 H60A 123.5 . . ?
C59 C60 H60A 123.5 . . ?
C59' C60' C55' 127.8(13) . . ?
C59' C60' H60B 116.1 . . ?
C55' C60' H60B 116.1 . . ?
C65 C66 H66C 109.5 . . ?
C65 C66 H66B 109.3 . . ?
H66C C66 H66B 109.5 . . ?
C65 C66 H66A 109.6 . . ?
H66C C66 H66A 109.5 . . ?
H66B C66 H66A 109.5 . . ?
C64 C65 C66 115(2) . . ?
C64 C65 H65B 108.4 . . ?
C66 C65 H65B 108.3 . . ?
C64 C65 H65A 108.5 . . ?
C66 C65 H65A 108.7 . . ?
H65B C65 H65A 107.5 . . ?
C65 C64 C63 120(2) . . ?
C65 C64 H64A 107.3 . . ?
C63 C64 H64A 107.3 . . ?
C65 C64 H64B 107.2 . . ?
C63 C64 H64B 107.3 . . ?
H64A C64 H64B 106.9 . . ?
C62 C63 C64 120.2(10) . . ?
C62 C63 H63A 107.3 . . ?
C64 C63 H63A 107.3 . . ?
C62 C63 H63B 107.3 . . ?
C64 C63 H63B 107.3 . . ?
H63A C63 H63B 106.9 . . ?
C63 C62 C61 118(2) . . ?
C63 C62 H62A 107.8 . . ?
C61 C62 H62A 108.0 . . ?
C63 C62 H62C 107.8 . . ?
C61 C62 H62C 107.7 . . ?
H62A C62 H62C 107.2 . . ?
C62 C61 H61C 109.5 . . ?
C62 C61 H62B 109.6 . . ?
H61C C61 H62B 109.5 . . ?
C62 C61 H61A 109.3 . . ?
H61C C61 H61A 109.5 . . ?
H62B C61 H61A 109.5 . . ?
O101 C101 Co1 177.3(4) . . ?
O102 C102 Co1 177.3(4) . . ?
O201 C201 Co2 178.5(4) . . ?
O202 C202 Co2 176.7(4) . . ?
O301 C301 Co3 179.8(5) . . ?
O302 C302 Co3 178.3(4) . . ?
O401 C401 Co4 176.5(4) . . ?
O402 C402 Co4 178.2(4) . . ?

loop_
_geom_bond_atom_site_label_1
_geom_bond_atom_site_label_2
_geom_bond_distance
_geom_bond_site_symmetry_2
_geom_bond_publ_flag
Co1 C102 1.773(4) . ?
Co1 C101 1.783(4) . ?
Co1 C2 1.968(3) . ?
Co1 C1 1.969(4) . ?
Co1 P1 2.2213(11) . ?
Co1 Co2 2.4746(7) . ?
P1 C17 1.833(4) . ?
P1 C11 1.839(4) . ?
P1 C23 1.839(4) . ?
C1 C2 1.363(5) . ?
C1 C10 1.465(5) . ?
C1 Co2 1.951(3) . ?
C70 Cl1 1.723(7) . ?
C70 Cl2 1.741(6) . ?
C70 H70A 0.9900 . ?
C70 H70B 0.9900 . ?
Co2 C201 1.777(4) . ?
Co2 C202 1.799(4) . ?
Co2 C2 1.970(3) . ?
Co2 P2 2.2239(11) . ?
P2 C30 1.828(4) . ?
P2 C24 1.834(4) . ?
P2 C23 1.841(4) . ?
C2 C3 1.425(5) . ?
C67 C68 1.455(12) . ?
C67 H67B 0.9800 . ?
C67 H67A 0.9800 . ?
C67 H67C 0.9800 . ?
Co3 C301 1.781(4) . ?
Co3 C302 1.805(4) . ?
Co3 C4 1.949(4) . ?
Co3 C3 1.973(3) . ?
Co3 P3 2.2208(10) . ?
Co3 Co4 2.4794(6) . ?
P3 C36 1.829(4) . ?
P3 C48 1.836(4) . ?
P3 C42 1.837(4) . ?
C3 C4 1.352(5) . ?
C3 Co4 1.967(3) . ?
C68 C69 1.345(13) . ?
C68 H68A 0.9900 . ?
C68 H68B 0.9900 . ?
Co4 C402 1.781(4) . ?
Co4 C401 1.781(4) . ?
Co4 C4 1.971(3) . ?
Co4 P4 2.2280(10) . ?
P4 C55' 1.775(13) . ?
P4 C49 1.828(4) . ?
P4 C48 1.839(4) . ?
P4 C55 1.898(13) . ?
C4 C5 1.470(5) . ?
C69 C69 1.435(14) 2_765 ?
C69 H69A 0.9900 . ?
C69 H69B 0.9900 . ?
C5 C7 1.314(6) . ?
C5 C6 1.506(6) . ?
C6 H6A 0.9800 . ?
C6 H6B 0.9800 . ?
C6 H6C 0.9800 . ?
C7 H7A 0.9500 . ?
C7 H7B 0.9500 . ?
C8 C10 1.329(6) . ?
C8 H8A 0.9500 . ?
C8 H8B 0.9500 . ?
C9 C10 1.504(6) . ?
C9 H9A 0.9800 . ?
C9 H9B 0.9800 . ?
C9 H9C 0.9800 . ?
C11 C12 1.386(6) . ?
C11 C16 1.393(5) . ?
C12 C13 1.388(6) . ?
C12 H12A 0.9500 . ?
C13 C14 1.380(7) . ?
C13 H13A 0.9500 . ?
C14 C15 1.368(7) . ?
C14 H14A 0.9500 . ?
C15 C16 1.392(7) . ?
C15 H15A 0.9500 . ?
C16 H16A 0.9500 . ?
C17 C22 1.381(6) . ?
C17 C18 1.402(6) . ?
C18 C19 1.391(6) . ?
C18 H18A 0.9500 . ?
C19 C20 1.373(7) . ?
C19 H19A 0.9500 . ?
C20 C21 1.385(6) . ?
C20 H20A 0.9500 . ?
C21 C22 1.384(6) . ?
C21 H21A 0.9500 . ?
C22 H22A 0.9500 . ?
C23 H23A 0.9900 . ?
C23 H23B 0.9900 . ?
C24 C29 1.386(6) . ?
C24 C25 1.393(6) . ?
C25 C26 1.393(6) . ?
C25 H25A 0.9500 . ?
C26 C27 1.373(7) . ?
C26 H26A 0.9500 . ?
C27 C28 1.381(8) . ?
C27 H27A 0.9500 . ?
C28 C29 1.386(6) . ?
C28 H28A 0.9500 . ?
C29 H29A 0.9500 . ?
C30 C35 1.377(6) . ?
C30 C31 1.398(6) . ?
C31 C32 1.381(7) . ?
C31 H31A 0.9500 . ?
C32 C33 1.370(9) . ?
C32 H32A 0.9500 . ?
C33 C34 1.386(9) . ?
C33 H33A 0.9500 . ?
C34 C35 1.397(7) . ?
C34 H34A 0.9500 . ?
C35 H35A 0.9500 . ?
C36 C37 1.381(6) . ?
C36 C41 1.396(6) . ?
C37 C38 1.390(6) . ?
C37 H37A 0.9500 . ?
C38 C39 1.385(9) . ?
C38 H38A 0.9500 . ?
C39 C40 1.363(9) . ?
C39 H39A 0.9500 . ?
C40 C41 1.391(7) . ?
C40 H40A 0.9500 . ?
C41 H41A 0.9500 . ?
C42 C43 1.386(5) . ?
C42 C47 1.396(6) . ?
C43 C44 1.392(6) . ?
C43 H43A 0.9500 . ?
C44 C45 1.386(6) . ?
C44 H44A 0.9500 . ?
C45 C46 1.374(6) . ?
C45 H45A 0.9500 . ?
C46 C47 1.386(6) . ?
C46 H46A 0.9500 . ?
C47 H47A 0.9500 . ?
C48 H48A 0.9900 . ?
C48 H48B 0.9900 . ?
C49 C50 1.390(6) . ?
C49 C54 1.392(5) . ?
C50 C51 1.389(6) . ?
C50 H50A 0.9500 . ?
C51 C52 1.390(7) . ?
C51 H51A 0.9500 . ?
C52 C53 1.372(7) . ?
C52 H52A 0.9500 . ?
C53 C54 1.391(6) . ?
C53 H53A 0.9500 . ?
C54 H54A 0.9500 . ?
C55 C56 1.317(17) . ?
C55 C60 1.429(18) . ?
C55' C60' 1.353(18) . ?
C55' C56' 1.467(18) . ?
C56 C57 1.383(12) . ?
C56 H56A 0.9500 . ?
C56' C57' 1.399(17) . ?
C56' H56B 0.9500 . ?
C57 C58 1.366(14) . ?
C57 H57A 0.9500 . ?
C57' C58' 1.380(18) . ?
C57' H57B 0.9500 . ?
C58 C59 1.274(18) . ?
C58 H58A 0.9500 . ?
C58' C59' 1.450(18) . ?
C58' H58B 0.9500 . ?
C59 C60 1.470(18) . ?
C59 H59A 0.9500 . ?
C59' C60' 1.337(16) . ?
C59' H59B 0.9500 . ?
C60 H60A 0.9500 . ?
C60' H60B 0.9500 . ?
C66 C65 1.51(2) . ?
C66 H66C 0.9800 . ?
C66 H66B 0.9800 . ?
C66 H66A 0.9800 . ?
C65 C64 1.48(2) . ?
C65 H65B 0.9900 . ?
C65 H65A 0.9900 . ?
C64 C63 1.496(12) . ?
C64 H64A 0.9900 . ?
C64 H64B 0.9900 . ?
C63 C62 1.439(12) . ?
C63 H63A 0.9900 . ?
C63 H63B 0.9900 . ?
C62 C61 1.50(2) . ?
C62 H62A 0.9900 . ?
C62 H62C 0.9900 . ?
C61 H61C 0.9800 . ?
C61 H62B 0.9800 . ?
C61 H61A 0.9800 . ?
O101 C101 1.143(5) . ?
O102 C102 1.143(5) . ?
O201 C201 1.139(5) . ?
O202 C202 1.136(5) . ?
O301 C301 1.135(5) . ?
O302 C302 1.135(5) . ?
O401 C401 1.137(5) . ?
O402 C402 1.137(5) . ?

loop_
_geom_torsion_atom_site_label_1
_geom_torsion_atom_site_label_2
_geom_torsion_atom_site_label_3
_geom_torsion_atom_site_label_4
_geom_torsion
_geom_torsion_site_symmetry_1
_geom_torsion_site_symmetry_2
_geom_torsion_site_symmetry_3
_geom_torsion_site_symmetry_4
_geom_torsion_publ_flag
C102 Co1 P1 C17 -102.38(19) . . . . ?
C101 Co1 P1 C17 2.2(2) . . . . ?
C2 Co1 P1 C17 138.9(2) . . . . ?
C1 Co1 P1 C17 152.18(17) . . . . ?
Co2 Co1 P1 C17 101.22(14) . . . . ?
C102 Co1 P1 C11 19.86(19) . . . . ?
C101 Co1 P1 C11 124.5(2) . . . . ?
C2 Co1 P1 C11 -98.9(2) . . . . ?
C1 Co1 P1 C11 -85.58(17) . . . . ?
Co2 Co1 P1 C11 -136.54(14) . . . . ?
C102 Co1 P1 C23 136.97(18) . . . . ?
C101 Co1 P1 C23 -118.41(19) . . . . ?
C2 Co1 P1 C23 18.2(2) . . . . ?
C1 Co1 P1 C23 31.53(16) . . . . ?
Co2 Co1 P1 C23 -19.43(13) . . . . ?
C102 Co1 C1 C2 95.6(2) . . . . ?
C101 Co1 C1 C2 -34.2(3) . . . . ?
P1 Co1 C1 C2 -165.88(18) . . . . ?
Co2 Co1 C1 C2 -73.26(19) . . . . ?
C102 Co1 C1 C10 -39.9(4) . . . . ?
C101 Co1 C1 C10 -169.7(3) . . . . ?
C2 Co1 C1 C10 -135.5(5) . . . . ?
P1 Co1 C1 C10 58.6(4) . . . . ?
Co2 Co1 C1 C10 151.2(4) . . . . ?
C102 Co1 C1 Co2 168.84(15) . . . . ?
C101 Co1 C1 Co2 39.0(3) . . . . ?
C2 Co1 C1 Co2 73.26(19) . . . . ?
P1 Co1 C1 Co2 -92.62(9) . . . . ?
C2 C1 Co2 C201 -99.1(2) . . . . ?
C10 C1 Co2 C201 41.0(4) . . . . ?
Co1 C1 Co2 C201 -171.53(15) . . . . ?
C2 C1 Co2 C202 23.2(4) . . . . ?
C10 C1 Co2 C202 163.2(4) . . . . ?
Co1 C1 Co2 C202 -49.3(3) . . . . ?
C10 C1 Co2 C2 140.1(5) . . . . ?
Co1 C1 Co2 C2 -72.42(19) . . . . ?
C2 C1 Co2 P2 160.91(18) . . . . ?
C10 C1 Co2 P2 -59.0(4) . . . . ?
Co1 C1 Co2 P2 88.48(9) . . . . ?
C2 C1 Co2 Co1 72.42(19) . . . . ?
C10 C1 Co2 Co1 -147.5(5) . . . . ?
C102 Co1 Co2 C201 -7.8(4) . . . . ?
C101 Co1 Co2 C201 -139.6(3) . . . . ?
C2 Co1 Co2 C201 -36.4(3) . . . . ?
C1 Co1 Co2 C201 16.6(3) . . . . ?
P1 Co1 Co2 C201 110.9(3) . . . . ?
C102 Co1 Co2 C202 127.5(3) . . . . ?
C101 Co1 Co2 C202 -4.3(2) . . . . ?
C2 Co1 Co2 C202 98.89(19) . . . . ?
C1 Co1 Co2 C202 151.9(2) . . . . ?
P1 Co1 Co2 C202 -113.85(14) . . . . ?
C102 Co1 Co2 C1 -24.4(3) . . . . ?
C101 Co1 Co2 C1 -156.2(2) . . . . ?
C2 Co1 Co2 C1 -53.02(19) . . . . ?
P1 Co1 Co2 C1 94.24(14) . . . . ?
C102 Co1 Co2 C2 28.6(3) . . . . ?
C101 Co1 Co2 C2 -103.22(19) . . . . ?
C1 Co1 Co2 C2 53.02(19) . . . . ?
P1 Co1 Co2 C2 147.27(14) . . . . ?
C102 Co1 Co2 P2 -124.5(3) . . . . ?
C101 Co1 Co2 P2 103.63(14) . . . . ?
C2 Co1 Co2 P2 -153.15(14) . . . . ?
C1 Co1 Co2 P2 -100.13(14) . . . . ?
P1 Co1 Co2 P2 -5.88(4) . . . . ?
C201 Co2 P2 C30 -6.8(2) . . . . ?
C202 Co2 P2 C30 -110.9(2) . . . . ?
C1 Co2 P2 C30 94.38(18) . . . . ?
C2 Co2 P2 C30 113.4(2) . . . . ?
Co1 Co2 P2 C30 145.95(15) . . . . ?
C201 Co2 P2 C24 117.8(2) . . . . ?
C202 Co2 P2 C24 13.7(2) . . . . ?
C1 Co2 P2 C24 -141.03(18) . . . . ?
C2 Co2 P2 C24 -122.0(2) . . . . ?
Co1 Co2 P2 C24 -89.45(14) . . . . ?
C201 Co2 P2 C23 -122.41(19) . . . . ?
C202 Co2 P2 C23 133.42(19) . . . . ?
C1 Co2 P2 C23 -21.26(17) . . . . ?
C2 Co2 P2 C23 -2.2(2) . . . . ?
Co1 Co2 P2 C23 30.31(13) . . . . ?
C10 C1 C2 C3 -9.9(8) . . . . ?
Co2 C1 C2 C3 133.0(5) . . . . ?
Co1 C1 C2 C3 -142.7(5) . . . . ?
C10 C1 C2 Co1 132.7(5) . . . . ?
Co2 C1 C2 Co1 -84.35(10) . . . . ?
C10 C1 C2 Co2 -142.9(5) . . . . ?
Co1 C1 C2 Co2 84.35(10) . . . . ?
C102 Co1 C2 C1 -95.3(2) . . . . ?
C101 Co1 C2 C1 158.3(2) . . . . ?
P1 Co1 C2 C1 20.5(3) . . . . ?
Co2 Co1 C2 C1 71.76(19) . . . . ?
C102 Co1 C2 C3 51.3(4) . . . . ?
C101 Co1 C2 C3 -55.1(4) . . . . ?
C1 Co1 C2 C3 146.6(5) . . . . ?
P1 Co1 C2 C3 167.2(3) . . . . ?
Co2 Co1 C2 C3 -141.6(4) . . . . ?
C102 Co1 C2 Co2 -167.04(15) . . . . ?
C101 Co1 C2 Co2 86.59(17) . . . . ?
C1 Co1 C2 Co2 -71.76(19) . . . . ?
P1 Co1 C2 Co2 -51.21(17) . . . . ?
C201 Co2 C2 C1 89.2(2) . . . . ?
C202 Co2 C2 C1 -165.7(2) . . . . ?
P2 Co2 C2 C1 -29.4(3) . . . . ?
Co1 Co2 C2 C1 -72.8(2) . . . . ?
C201 Co2 C2 C3 -53.0(4) . . . . ?
C202 Co2 C2 C3 52.1(4) . . . . ?
C1 Co2 C2 C3 -142.2(5) . . . . ?
P2 Co2 C2 C3 -171.5(3) . . . . ?
Co1 Co2 C2 C3 145.0(4) . . . . ?
C201 Co2 C2 Co1 161.96(16) . . . . ?
C202 Co2 C2 Co1 -92.91(17) . . . . ?
C1 Co2 C2 Co1 72.8(2) . . . . ?
P2 Co2 C2 Co1 43.44(19) . . . . ?
C301 Co3 P3 C36 -7.6(2) . . . . ?
C302 Co3 P3 C36 -110.7(2) . . . . ?
C4 Co3 P3 C36 93.77(19) . . . . ?
C3 Co3 P3 C36 112.2(2) . . . . ?
Co4 Co3 P3 C36 145.31(15) . . . . ?
C301 Co3 P3 C48 -123.71(18) . . . . ?
C302 Co3 P3 C48 133.18(18) . . . . ?
C4 Co3 P3 C48 -22.30(16) . . . . ?
C3 Co3 P3 C48 -3.8(2) . . . . ?
Co4 Co3 P3 C48 29.24(13) . . . . ?
C301 Co3 P3 C42 116.31(19) . . . . ?
C302 Co3 P3 C42 13.20(19) . . . . ?
C4 Co3 P3 C42 -142.29(17) . . . . ?
C3 Co3 P3 C42 -123.8(2) . . . . ?
Co4 Co3 P3 C42 -90.74(13) . . . . ?
C1 C2 C3 C4 169.5(5) . . . . ?
Co1 C2 C3 C4 46.2(7) . . . . ?
Co2 C2 C3 C4 -78.4(6) . . . . ?
C1 C2 C3 Co4 45.5(7) . . . . ?
Co1 C2 C3 Co4 -77.7(5) . . . . ?
Co2 C2 C3 Co4 157.7(2) . . . . ?
C1 C2 C3 Co3 -78.7(6) . . . . ?
Co1 C2 C3 Co3 158.0(2) . . . . ?
Co2 C2 C3 Co3 33.4(5) . . . . ?
C301 Co3 C3 C4 89.1(2) . . . . ?
C302 Co3 C3 C4 -166.3(2) . . . . ?
P3 Co3 C3 C4 -28.7(3) . . . . ?
Co4 Co3 C3 C4 -73.0(2) . . . . ?
C301 Co3 C3 C2 -53.0(4) . . . . ?
C302 Co3 C3 C2 51.6(4) . . . . ?
C4 Co3 C3 C2 -142.1(4) . . . . ?
P3 Co3 C3 C2 -170.8(3) . . . . ?
Co4 Co3 C3 C2 144.9(4) . . . . ?
C301 Co3 C3 Co4 162.18(16) . . . . ?
C302 Co3 C3 Co4 -93.24(15) . . . . ?
C4 Co3 C3 Co4 73.0(2) . . . . ?
P3 Co3 C3 Co4 44.36(19) . . . . ?
C4 C3 Co4 C402 -96.0(2) . . . . ?
C2 C3 Co4 C402 51.0(4) . . . . ?
Co3 C3 Co4 C402 -167.65(15) . . . . ?
C4 C3 Co4 C401 159.8(2) . . . . ?
C2 C3 Co4 C401 -53.2(4) . . . . ?
Co3 C3 Co4 C401 88.11(16) . . . . ?
C2 C3 Co4 C4 147.0(5) . . . . ?
Co3 C3 Co4 C4 -71.7(2) . . . . ?
C4 C3 Co4 P4 20.8(3) . . . . ?
C2 C3 Co4 P4 167.9(3) . . . . ?
Co3 C3 Co4 P4 -50.84(18) . . . . ?
C4 C3 Co4 Co3 71.7(2) . . . . ?
C2 C3 Co4 Co3 -141.3(4) . . . . ?
C301 Co3 Co4 C402 -9.1(4) . . . . ?
C302 Co3 Co4 C402 126.6(3) . . . . ?
C4 Co3 Co4 C402 -25.3(3) . . . . ?
C3 Co3 Co4 C402 27.3(3) . . . . ?
P3 Co3 Co4 C402 -125.0(3) . . . . ?
C301 Co3 Co4 C401 -138.1(3) . . . . ?
C302 Co3 Co4 C401 -2.41(18) . . . . ?
C4 Co3 Co4 C401 -154.34(19) . . . . ?
C3 Co3 Co4 C401 -101.71(18) . . . . ?
P3 Co3 Co4 C401 105.98(13) . . . . ?
C301 Co3 Co4 C3 -36.4(3) . . . . ?
C302 Co3 Co4 C3 99.29(19) . . . . ?
C4 Co3 Co4 C3 -52.63(19) . . . . ?
P3 Co3 Co4 C3 -152.31(14) . . . . ?
C301 Co3 Co4 C4 16.2(3) . . . . ?
C302 Co3 Co4 C4 151.93(19) . . . . ?
C3 Co3 Co4 C4 52.63(19) . . . . ?
P3 Co3 Co4 C4 -99.68(14) . . . . ?
C301 Co3 Co4 P4 111.3(3) . . . . ?
C302 Co3 Co4 P4 -113.03(13) . . . . ?
C4 Co3 Co4 P4 95.05(14) . . . . ?
C3 Co3 Co4 P4 147.68(14) . . . . ?
P3 Co3 Co4 P4 -4.63(4) . . . . ?
C402 Co4 P4 C55' 16.7(5) . . . . ?
C401 Co4 P4 C55' 119.8(5) . . . . ?
C3 Co4 P4 C55' -102.8(5) . . . . ?
C4 Co4 P4 C55' -89.4(5) . . . . ?
Co3 Co4 P4 C55' -140.2(5) . . . . ?
C402 Co4 P4 C49 -103.59(19) . . . . ?
C401 Co4 P4 C49 -0.44(19) . . . . ?
C3 Co4 P4 C49 136.94(19) . . . . ?
C4 Co4 P4 C49 150.35(17) . . . . ?
Co3 Co4 P4 C49 99.50(13) . . . . ?
C402 Co4 P4 C48 136.38(18) . . . . ?
C401 Co4 P4 C48 -120.47(19) . . . . ?
C3 Co4 P4 C48 16.9(2) . . . . ?
C4 Co4 P4 C48 30.32(17) . . . . ?
Co3 Co4 P4 C48 -20.53(13) . . . . ?
C402 Co4 P4 C55 23.3(5) . . . . ?
C401 Co4 P4 C55 126.4(5) . . . . ?
C3 Co4 P4 C55 -96.2(5) . . . . ?
C4 Co4 P4 C55 -82.8(5) . . . . ?
Co3 Co4 P4 C55 -133.6(5) . . . . ?
C2 C3 C4 C5 -10.3(8) . . . . ?
Co4 C3 C4 C5 132.8(4) . . . . ?
Co3 C3 C4 C5 -142.8(5) . . . . ?
C2 C3 C4 Co3 132.5(5) . . . . ?
Co4 C3 C4 Co3 -84.41(10) . . . . ?
C2 C3 C4 Co4 -143.0(5) . . . . ?
Co3 C3 C4 Co4 84.41(10) . . . . ?
C301 Co3 C4 C3 -99.4(2) . . . . ?
C302 Co3 C4 C3 22.4(4) . . . . ?
P3 Co3 C4 C3 161.12(18) . . . . ?
Co4 Co3 C4 C3 72.40(19) . . . . ?
C301 Co3 C4 C5 40.2(4) . . . . ?
C302 Co3 C4 C5 162.1(4) . . . . ?
C3 Co3 C4 C5 139.7(5) . . . . ?
P3 Co3 C4 C5 -59.2(4) . . . . ?
Co4 Co3 C4 C5 -147.9(5) . . . . ?
C301 Co3 C4 Co4 -171.82(15) . . . . ?
C302 Co3 C4 Co4 -50.0(3) . . . . ?
C3 Co3 C4 Co4 -72.40(19) . . . . ?
P3 Co3 C4 Co4 88.72(10) . . . . ?
C402 Co4 C4 C3 94.9(2) . . . . ?
C401 Co4 C4 C3 -31.5(4) . . . . ?
P4 Co4 C4 C3 -165.75(19) . . . . ?
Co3 Co4 C4 C3 -73.6(2) . . . . ?
C402 Co4 C4 C5 -40.1(4) . . . . ?
C401 Co4 C4 C5 -166.5(4) . . . . ?
C3 Co4 C4 C5 -135.0(5) . . . . ?
P4 Co4 C4 C5 59.3(4) . . . . ?
Co3 Co4 C4 C5 151.4(4) . . . . ?
C402 Co4 C4 Co3 168.49(15) . . . . ?
C401 Co4 C4 Co3 42.0(3) . . . . ?
C3 Co4 C4 Co3 73.6(2) . . . . ?
P4 Co4 C4 Co3 -92.19(9) . . . . ?
C67 C68 C69 C69 -179(2) . . . 2_765 ?
C3 C4 C5 C7 116.6(5) . . . . ?
Co3 C4 C5 C7 -2.0(7) . . . . ?
Co4 C4 C5 C7 -135.9(4) . . . . ?
C3 C4 C5 C6 -60.7(6) . . . . ?
Co3 C4 C5 C6 -179.2(3) . . . . ?
Co4 C4 C5 C6 46.9(5) . . . . ?
C2 C1 C10 C8 116.9(5) . . . . ?
Co2 C1 C10 C8 -1.9(7) . . . . ?
Co1 C1 C10 C8 -135.3(4) . . . . ?
C2 C1 C10 C9 -62.6(6) . . . . ?
Co2 C1 C10 C9 178.6(3) . . . . ?
Co1 C1 C10 C9 45.2(5) . . . . ?
C17 P1 C11 C12 -139.1(4) . . . . ?
C23 P1 C11 C12 -31.0(4) . . . . ?
Co1 P1 C11 C12 89.8(3) . . . . ?
C17 P1 C11 C16 46.0(4) . . . . ?
C23 P1 C11 C16 154.1(3) . . . . ?
Co1 P1 C11 C16 -85.1(3) . . . . ?
C16 C11 C12 C13 -0.9(7) . . . . ?
P1 C11 C12 C13 -175.8(4) . . . . ?
C11 C12 C13 C14 -0.8(7) . . . . ?
C12 C13 C14 C15 1.7(8) . . . . ?
C13 C14 C15 C16 -1.0(8) . . . . ?
C14 C15 C16 C11 -0.7(8) . . . . ?
C12 C11 C16 C15 1.7(7) . . . . ?
P1 C11 C16 C15 176.8(4) . . . . ?
C11 P1 C17 C22 80.5(4) . . . . ?
C23 P1 C17 C22 -26.8(4) . . . . ?
Co1 P1 C17 C22 -150.2(3) . . . . ?
C11 P1 C17 C18 -100.7(3) . . . . ?
C23 P1 C17 C18 152.1(3) . . . . ?
Co1 P1 C17 C18 28.6(4) . . . . ?
C22 C17 C18 C19 1.1(6) . . . . ?
P1 C17 C18 C19 -177.8(4) . . . . ?
C17 C18 C19 C20 1.3(8) . . . . ?
C18 C19 C20 C21 -1.9(8) . . . . ?
C19 C20 C21 C22 0.1(7) . . . . ?
C18 C17 C22 C21 -2.8(6) . . . . ?
P1 C17 C22 C21 176.0(3) . . . . ?
C20 C21 C22 C17 2.2(7) . . . . ?
C17 P1 C23 P2 -85.9(2) . . . . ?
C11 P1 C23 P2 168.13(19) . . . . ?
Co1 P1 C23 P2 43.3(2) . . . . ?
C30 P2 C23 P1 -171.64(19) . . . . ?
C24 P2 C23 P1 81.5(2) . . . . ?
Co2 P2 C23 P1 -48.1(2) . . . . ?
C30 P2 C24 C29 -26.7(4) . . . . ?
C23 P2 C24 C29 80.8(4) . . . . ?
Co2 P2 C24 C29 -157.3(3) . . . . ?
C30 P2 C24 C25 156.0(3) . . . . ?
C23 P2 C24 C25 -96.5(3) . . . . ?
Co2 P2 C24 C25 25.4(4) . . . . ?
C29 C24 C25 C26 -1.9(6) . . . . ?
P2 C24 C25 C26 175.5(4) . . . . ?
C24 C25 C26 C27 1.2(7) . . . . ?
C25 C26 C27 C28 -0.1(8) . . . . ?
C26 C27 C28 C29 -0.2(8) . . . . ?
C27 C28 C29 C24 -0.5(7) . . . . ?
C25 C24 C29 C28 1.6(6) . . . . ?
P2 C24 C29 C28 -175.7(4) . . . . ?
C24 P2 C30 C35 116.5(4) . . . . ?
C23 P2 C30 C35 8.4(4) . . . . ?
Co2 P2 C30 C35 -110.0(4) . . . . ?
C24 P2 C30 C31 -68.0(4) . . . . ?
C23 P2 C30 C31 -176.1(3) . . . . ?
Co2 P2 C30 C31 65.5(4) . . . . ?
C35 C30 C31 C32 1.5(7) . . . . ?
P2 C30 C31 C32 -174.2(4) . . . . ?
C30 C31 C32 C33 0.8(8) . . . . ?
C31 C32 C33 C34 -2.0(9) . . . . ?
C32 C33 C34 C35 0.9(10) . . . . ?
C31 C30 C35 C34 -2.6(7) . . . . ?
P2 C30 C35 C34 172.8(4) . . . . ?
C33 C34 C35 C30 1.5(9) . . . . ?
C48 P3 C36 C37 9.3(4) . . . . ?
C42 P3 C36 C37 117.5(4) . . . . ?
Co3 P3 C36 C37 -109.6(3) . . . . ?
C48 P3 C36 C41 -174.3(3) . . . . ?
C42 P3 C36 C41 -66.2(4) . . . . ?
Co3 P3 C36 C41 66.7(4) . . . . ?
C41 C36 C37 C38 -1.0(7) . . . . ?
P3 C36 C37 C38 175.2(4) . . . . ?
C36 C37 C38 C39 -0.1(8) . . . . ?
C37 C38 C39 C40 1.8(9) . . . . ?
C38 C39 C40 C41 -2.5(9) . . . . ?
C39 C40 C41 C36 1.4(8) . . . . ?
C37 C36 C41 C40 0.4(7) . . . . ?
P3 C36 C41 C40 -176.2(4) . . . . ?
C36 P3 C42 C43 -25.4(3) . . . . ?
C48 P3 C42 C43 81.9(3) . . . . ?
Co3 P3 C42 C43 -156.1(3) . . . . ?
C36 P3 C42 C47 156.1(3) . . . . ?
C48 P3 C42 C47 -96.6(3) . . . . ?
Co3 P3 C42 C47 25.5(3) . . . . ?
C47 C42 C43 C44 1.5(6) . . . . ?
P3 C42 C43 C44 -176.9(3) . . . . ?
C42 C43 C44 C45 -1.2(6) . . . . ?
C43 C44 C45 C46 0.7(7) . . . . ?
C44 C45 C46 C47 -0.6(7) . . . . ?
C45 C46 C47 C42 0.9(6) . . . . ?
C43 C42 C47 C46 -1.4(6) . . . . ?
P3 C42 C47 C46 177.1(3) . . . . ?
C36 P3 C48 P4 -172.42(19) . . . . ?
C42 P3 C48 P4 81.3(2) . . . . ?
Co3 P3 C48 P4 -48.1(2) . . . . ?
C55' P4 C48 P3 170.1(5) . . . . ?
C49 P4 C48 P3 -85.6(2) . . . . ?
C55 P4 C48 P3 166.6(4) . . . . ?
Co4 P4 C48 P3 44.0(2) . . . . ?
C55' P4 C49 C50 75.4(5) . . . . ?
C48 P4 C49 C50 -33.6(3) . . . . ?
C55 P4 C49 C50 71.6(5) . . . . ?
Co4 P4 C49 C50 -156.2(3) . . . . ?
C55' P4 C49 C54 -106.2(5) . . . . ?
C48 P4 C49 C54 144.8(3) . . . . ?
C55 P4 C49 C54 -110.0(5) . . . . ?
Co4 P4 C49 C54 22.1(4) . . . . ?
C54 C49 C50 C51 -2.7(6) . . . . ?
P4 C49 C50 C51 175.7(3) . . . . ?
C49 C50 C51 C52 1.0(7) . . . . ?
C50 C51 C52 C53 1.7(7) . . . . ?
C51 C52 C53 C54 -2.7(7) . . . . ?
C52 C53 C54 C49 0.9(7) . . . . ?
C50 C49 C54 C53 1.8(6) . . . . ?
P4 C49 C54 C53 -176.7(3) . . . . ?
C55' P4 C55 C56 170(9) . . . . ?
C49 P4 C55 C56 -151.5(11) . . . . ?
C48 P4 C55 C56 -44.0(12) . . . . ?
Co4 P4 C55 C56 73.9(12) . . . . ?
C55' P4 C55 C60 2(7) . . . . ?
C49 P4 C55 C60 40.4(10) . . . . ?
C48 P4 C55 C60 147.9(9) . . . . ?
Co4 P4 C55 C60 -94.2(10) . . . . ?
C49 P4 C55' C60' 55.5(13) . . . . ?
C48 P4 C55' C60' 163.0(11) . . . . ?
C55 P4 C55' C60' -162(9) . . . . ?
Co4 P4 C55' C60' -75.4(13) . . . . ?
C49 P4 C55' C56' -129.5(10) . . . . ?
C48 P4 C55' C56' -22.1(12) . . . . ?
C55 P4 C55' C56' 13(7) . . . . ?
Co4 P4 C55' C56' 99.5(11) . . . . ?
C60 C55 C56 C57 -4.5(19) . . . . ?
P4 C55 C56 C57 -171.7(8) . . . . ?
C60' C55' C56' C57' 1.3(19) . . . . ?
P4 C55' C56' C57' -174.2(11) . . . . ?
C55 C56 C57 C58 4.9(17) . . . . ?
C55' C56' C57' C58' -7(2) . . . . ?
C56 C57 C58 C59 -4.6(18) . . . . ?
C56' C57' C58' C59' 9(2) . . . . ?
C57 C58 C59 C60 4(2) . . . . ?
C57' C58' C59' C60' -4.6(18) . . . . ?
C56 C55 C60 C59 3.6(18) . . . . ?
P4 C55 C60 C59 172.0(9) . . . . ?
C58 C59 C60 C55 -3(2) . . . . ?
C58' C59' C60' C55' -2(2) . . . . ?
C56' C55' C60' C59' 3(2) . . . . ?
P4 C55' C60' C59' 178.6(11) . . . . ?
C66 C65 C64 C63 166(13) . . . . ?
C65 C64 C63 C62 -155(6) . . . . ?
C64 C63 C62 C61 -176(21) . . . . ?
C102 Co1 C101 O101 -90(9) . . . . ?
C2 Co1 C101 O101 18(9) . . . . ?
C1 Co1 C101 O101 41(9) . . . . ?
P1 Co1 C101 O101 169(9) . . . . ?
Co2 Co1 C101 O101 70(9) . . . . ?
C101 Co1 C102 O102 -109(8) . . . . ?
C2 Co1 C102 O102 143(8) . . . . ?
C1 Co1 C102 O102 101(8) . . . . ?
P1 Co1 C102 O102 2(8) . . . . ?
Co2 Co1 C102 O102 120(8) . . . . ?
C202 Co2 C201 O201 -172(100) . . . . ?
C1 Co2 C201 O201 -24(15) . . . . ?
C2 Co2 C201 O201 -65(15) . . . . ?
P2 Co2 C201 O201 79(15) . . . . ?
Co1 Co2 C201 O201 -37(15) . . . . ?
C201 Co2 C202 O202 76(7) . . . . ?
C1 Co2 C202 O202 -46(7) . . . . ?
C2 Co2 C202 O202 -31(7) . . . . ?
P2 Co2 C202 O202 177(100) . . . . ?
Co1 Co2 C202 O202 -83(7) . . . . ?
C302 Co3 C301 O301 -166(100) . . . . ?
C4 Co3 C301 O301 -18(100) . . . . ?
C3 Co3 C301 O301 -59(100) . . . . ?
P3 Co3 C301 O301 85(100) . . . . ?
Co4 Co3 C301 O301 -30(100) . . . . ?
C301 Co3 C302 O302 75(13) . . . . ?
C4 Co3 C302 O302 -47(13) . . . . ?
C3 Co3 C302 O302 -32(13) . . . . ?
P3 Co3 C302 O302 176(100) . . . . ?
Co4 Co3 C302 O302 -84(13) . . . . ?
C402 Co4 C401 O401 -80(6) . . . . ?
C3 Co4 C401 O401 28(6) . . . . ?
C4 Co4 C401 O401 48(7) . . . . ?
P4 Co4 C401 O401 180(100) . . . . ?
Co3 Co4 C401 O401 80(6) . . . . ?
C401 Co4 C402 O402 -62(13) . . . . ?
C3 Co4 C402 O402 -169(13) . . . . ?
C4 Co4 C402 O402 150(13) . . . . ?
P4 Co4 C402 O402 49(13) . . . . ?
Co3 Co4 C402 O402 170(13) . . . . ?
